data_1511264
loop_
_publ_author_name
'Ilyukhin, A.B.'
'Dzhurinskii, B.F.'

_publ_section_title
;
 Rare-earth and lead mixed anionic oxoborates
;
_journal_name_full Kristallografiya
_journal_page_first 442
_journal_page_last 448
_journal_volume 47
_journal_year 2002
_chemical_formula_sum 'B Nd4.5 O10.62 Pb1.7 V0.3'
_chemical_name_systematic 'Nd4.5 Pb1.7 (V O4)0.3 (B O3) O6.42'
_space_group_IT_number 12
_symmetry_space_group_name_Hall '-C 2y'
_symmetry_space_group_name_H-M 'C 1 2/m 1'
_cell_angle_alpha 90
_cell_angle_beta 123.7
_cell_angle_gamma 90
_cell_formula_units_Z 4
_cell_length_a 21.946
_cell_length_b 3.7881
_cell_length_c 16.857
_cell_volume 1165.887
_citation_journal_id_ASTM KRISAJ
_cod_data_source_file boron0-1_385.cif
_cod_data_source_block B1Nd4.5O10.62Pb1.7V0.3
_cod_original_formula_sum 'B1 Nd4.5 O10.62 Pb1.7 V0.3'
_cod_database_code 1511264

loop_
_symmetry_equiv_pos_as_xyz
x,y,z
-x,y,-z
-x,-y,-z
x,-y,z
x+1/2,y+1/2,z
-x+1/2,y+1/2,-z
-x+1/2,-y+1/2,-z
x+1/2,-y+1/2,z

loop_
_atom_site_label
_atom_site_type_symbol
_atom_site_fract_x
_atom_site_fract_y
_atom_site_fract_z
_atom_site_occupancy
_atom_site_U_iso_or_equiv
Nd3 Nd+2 0.48788 0.5 0.29511 1 0.0
Nd2 Nd+2 0.20576 0 0.37344 1 0.0
Nd1 Nd+2 0.31891 0.5 0.30178 1 0.0
Pb1 Pb+2 0.15233 0 0.09019 0.7 0.0
O1 O-2 0.3614 0.5 0.1985 1 0.0
Pb2 Pb+2 0.04042 0.5 0.16211 0.58 0.0
O11 O-2 0.126 0.398 0.047 0.31 0.0
O5 O-2 0.0803 0 0.2598 1 0.0
O2 O-2 0.4468 0.5 0.3989 1 0.0
O4 O-2 0.2121 0.5 0.3045 1 0.0
O9 O-2 0.3146 0 0.5371 1 0.0
O7 O-2 0.443 0 0.5893 1 0.0
Nd5 Nd+2 0.3247 0 0.11056 0.66 0.0
Pb3 Pb+2 0.05652 0.5 0.1727 0.42 0.0
V1 V+5 0.1759 0 0.0789 0.3 0.0
B1 B+3 0.367 0 0.5176 1 0.0
O10 O-2 0.1972 0 0.0007 1 0.0
Nd4 Nd+2 0.5 0 0.5 1 0.0
O6 O-2 -0.04 0.5 0.1976 1 0.0
O8 O-2 0.3456 0 0.4214 1 0.0
O3 O-2 0.2647 0 0.2027 1 0.0
Nd6 Nd+2 0.34189 0 0.09456 0.34 0.0
